data_4314001
loop_
_publ_author_name
'Tilak Chandra'
'Brian J. Kraft'
'John C. Huffman'
'Jeffrey M. Zaleski'

_publ_section_title
;
 Synthesis and Structural Characterization of Porphyrinic Enediynes:
 Geometric and Electronic Effects on Thermal and Photochemical Reactivity
;
_journal_name_full 'Inorganic Chemistry'
_journal_page_first 5158
_journal_page_last 5172
_journal_paper_doi 10.1021/ic030035a
_journal_volume 42
_journal_year 2003
_chemical_formula_sum 'C114 H66 Cl18 N4 Ni'
_chemical_formula_weight 2188.52
_chemical_name_systematic
;
  ?
;
_space_group_IT_number 15
_symmetry_cell_setting monoclinic
_symmetry_space_group_name_Hall '-C 2yc'
_symmetry_space_group_name_H-M 'C 1 2/c 1'
_atom_sites_solution_hydrogens geom
_atom_sites_solution_primary direct
_atom_sites_solution_secondary difmap
_audit_creation_method SHELXL-97
_cell_angle_alpha 90.00
_cell_angle_beta 91.617(2)
_cell_angle_gamma 90.00
_cell_formula_units_Z 4
_cell_length_a 27.913(3)
_cell_length_b 18.4655(16)
_cell_length_c 17.9207(14)
_cell_measurement_reflns_used 7402
_cell_measurement_temperature 108(2)
_cell_measurement_theta_max 27.36
_cell_measurement_theta_min 2.45
_cell_volume 9233.1(15)
_computing_cell_refinement 'SAINT (Bruker, 1999)'
_computing_data_collection 'SMART (Bruker, 1999)'
_computing_data_reduction 'SAINT (Bruker, 1999), XTEL (local package)'
_computing_structure_refinement 'SHELXL-97 (Sheldrick, 1997)'
_computing_structure_solution 'SHELXS-97 (Sheldrick, 1990)'
_diffrn_ambient_temperature 108(2)
_diffrn_detector 'CCD area detector'
_diffrn_detector_area_resol_mean 44.52
_diffrn_detector_type 'Bruker SMART 6000'
_diffrn_measured_fraction_theta_full 0.991
_diffrn_measured_fraction_theta_max 0.991
_diffrn_measurement_details '   0.30 degree frames measured for  64.57 seconds each'
_diffrn_measurement_device 'three-circle goniometer with fixed chi'
_diffrn_measurement_device_type 'Bruker Platform goniometer'
_diffrn_measurement_method '\w scans'
_diffrn_radiation_monochromator graphite
_diffrn_radiation_source 'fine-focus sealed tube'
_diffrn_radiation_type MoK\a
_diffrn_radiation_wavelength 0.71073
_diffrn_reflns_av_R_equivalents 0.1378
_diffrn_reflns_av_sigmaI/netI 0.1518
_diffrn_reflns_limit_h_max 36
_diffrn_reflns_limit_h_min -36
_diffrn_reflns_limit_k_max 24
_diffrn_reflns_limit_k_min -23
_diffrn_reflns_limit_l_max 23
_diffrn_reflns_limit_l_min -22
_diffrn_reflns_number 35480
_diffrn_reflns_theta_full 27.77
_diffrn_reflns_theta_max 27.77
_diffrn_reflns_theta_min 2.21
_diffrn_standards_decay_% 0.
_diffrn_standards_interval_time 1310
_diffrn_standards_number 7403
_exptl_absorpt_coefficient_mu 0.789
_exptl_absorpt_correction_T_max 0.9396
_exptl_absorpt_correction_T_min 0.7179
_exptl_absorpt_correction_type none
_exptl_crystal_colour black
_exptl_crystal_density_diffrn 1.574
_exptl_crystal_density_method 'not measured'
_exptl_crystal_description needle
_exptl_crystal_F_000 4448
_exptl_crystal_size_max 0.45
_exptl_crystal_size_mid 0.12
_exptl_crystal_size_min 0.08
_refine_diff_density_max 0.973
_refine_diff_density_min -0.547
_refine_diff_density_rms 0.083
_refine_ls_extinction_method none
_refine_ls_goodness_of_fit_ref 0.905
_refine_ls_hydrogen_treatment mixed
_refine_ls_matrix_type full
_refine_ls_number_parameters 708
_refine_ls_number_reflns 10807
_refine_ls_number_restraints 0
_refine_ls_restrained_S_all 0.905
_refine_ls_R_factor_all 0.1618
_refine_ls_R_factor_gt 0.0757
_refine_ls_shift/su_max 0.001
_refine_ls_shift/su_mean 0.000
_refine_ls_structure_factor_coef Fsqd
_refine_ls_weighting_details 'calc w=1/[\s^2^(Fo^2^)+(0.1208P)^2^+0.0000P] where P=(Fo^2^+2Fc^2^)/3'
_refine_ls_weighting_scheme calc
_refine_ls_wR_factor_gt 0.1940
_refine_ls_wR_factor_ref 0.2298
_reflns_number_gt 5000
_reflns_number_total 10807
_reflns_threshold_expression >2sigma(I)
_cod_data_source_file ic030035a_1.cif
_cod_data_source_block MSC01137
_cod_original_cell_volume 9233.2(14)
_cod_database_code 4314001

loop_
_symmetry_equiv_pos_as_xyz
'x, y, z'
'-x, y, -z+1/2'
'x+1/2, y+1/2, z'
'-x+1/2, y+1/2, -z+1/2'
'-x, -y, -z'
'x, -y, z-1/2'
'-x+1/2, -y+1/2, -z'
'x+1/2, -y+1/2, z-1/2'

loop_
_atom_site_label
_atom_site_type_symbol
_atom_site_fract_x
_atom_site_fract_y
_atom_site_fract_z
_atom_site_U_iso_or_equiv
_atom_site_adp_type
_atom_site_occupancy
_atom_site_symmetry_multiplicity
_atom_site_calc_flag
_atom_site_refinement_flags
_atom_site_disorder_assembly
_atom_site_disorder_group
Ni1 Ni 0.0000 0.19372(4) 0.7500 0.0281(2) Uani 1 2 d S . .
N2 N 0.04695(11) 0.18880(18) 0.83020(18) 0.0315(7) Uani 1 1 d . . .
C3 C 0.03918(13) 0.1599(2) 0.9002(2) 0.0314(9) Uani 1 1 d . . .
C4 C 0.08507(13) 0.1432(2) 0.9370(2) 0.0316(9) Uani 1 1 d . . .
C5 C 0.11974(13) 0.1707(2) 0.8917(2) 0.0341(10) Uani 1 1 d . . .
C6 C 0.09570(13) 0.1987(2) 0.8253(2) 0.0319(9) Uani 1 1 d . . .
C7 C 0.11832(14) 0.2273(2) 0.7631(2) 0.0340(9) Uani 1 1 d . . .
C8 C 0.09543(14) 0.2281(2) 0.6935(2) 0.0341(9) Uani 1 1 d . . .
C9 C 0.11745(14) 0.2458(2) 0.6236(2) 0.0366(10) Uani 1 1 d . . .
C10 C 0.08689(14) 0.2197(2) 0.5674(2) 0.0352(9) Uani 1 1 d . . .
C11 C 0.04570(13) 0.1903(2) 0.6034(2) 0.0306(8) Uani 1 1 d . . .
N12 N 0.05006(11) 0.19876(18) 0.67916(17) 0.0305(7) Uani 1 1 d . . .
C13 C 0.00521(13) 0.1604(2) 0.5660(2) 0.0301(9) Uani 1 1 d . . .
C14 C 0.09479(13) 0.1055(2) 1.0041(2) 0.0314(9) Uani 1 1 d . . .
C15 C 0.10831(13) 0.0736(2) 1.0595(2) 0.0344(9) Uani 1 1 d . . .
C16 C 0.12334(13) 0.0368(2) 1.1266(2) 0.0319(9) Uani 1 1 d . . .
C17 C 0.09077(14) -0.0002(2) 1.1705(2) 0.0361(10) Uani 1 1 d . . .
H17 H 0.0579 -0.0022 1.1554 0.043 Uiso 1 1 calc R . .
C18 C 0.10616(16) -0.0337(2) 1.2355(2) 0.0415(11) Uani 1 1 d . . .
H18 H 0.0837 -0.0581 1.2654 0.050 Uiso 1 1 calc R . .
C19 C 0.15408(17) -0.0320(3) 1.2576(3) 0.0453(11) Uani 1 1 d . . .
H19 H 0.1644 -0.0553 1.3025 0.054 Uiso 1 1 calc R . .
C20 C 0.18674(16) 0.0033(3) 1.2145(3) 0.0485(12) Uani 1 1 d . . .
H20 H 0.2195 0.0047 1.2301 0.058 Uiso 1 1 calc R . .
C21 C 0.17205(14) 0.0369(2) 1.1482(2) 0.0391(10) Uani 1 1 d . . .
H21 H 0.1949 0.0599 1.1177 0.047 Uiso 1 1 calc R . .
C22 C 0.17010(14) 0.1622(3) 0.9089(2) 0.0383(10) Uani 1 1 d . . .
C23 C 0.21000(15) 0.1496(3) 0.9295(2) 0.0432(11) Uani 1 1 d . . .
C24 C 0.25859(14) 0.1317(3) 0.9528(3) 0.0543(15) Uani 1 1 d . . .
C25 C 0.27039(18) 0.0607(4) 0.9706(4) 0.092(3) Uani 1 1 d . . .
H25 H 0.2464 0.0243 0.9690 0.110 Uiso 1 1 calc R . .
C26 C 0.3171(2) 0.0430(4) 0.9905(5) 0.121(3) Uani 1 1 d . . .
H26 H 0.3255 -0.0060 1.0001 0.146 Uiso 1 1 calc R . .
C27 C 0.3520(2) 0.0971(5) 0.9967(5) 0.109(3) Uani 1 1 d . . .
H27 H 0.3840 0.0849 1.0113 0.131 Uiso 1 1 calc R . .
C28 C 0.34028(17) 0.1668(5) 0.9819(3) 0.078(2) Uani 1 1 d . . .
H28 H 0.3640 0.2035 0.9872 0.093 Uiso 1 1 calc R . .
C29 C 0.29400(15) 0.1852(3) 0.9592(3) 0.0584(15) Uani 1 1 d . . .
H29 H 0.2863 0.2342 0.9480 0.070 Uiso 1 1 calc R . .
C30 C 0.16862(15) 0.2524(2) 0.7743(2) 0.0386(10) Uani 1 1 d . . .
C31 C 0.17815(17) 0.3125(3) 0.8189(3) 0.0572(14) Uani 1 1 d . . .
H31 H 0.1523 0.3382 0.8400 0.069 Uiso 1 1 calc R . .
C32 C 0.22496(18) 0.3357(3) 0.8332(3) 0.0685(18) Uani 1 1 d . . .
H32 H 0.2311 0.3767 0.8642 0.082 Uiso 1 1 calc R . .
C33 C 0.26208(17) 0.2990(3) 0.8022(3) 0.0589(15) Uani 1 1 d . . .
H33 H 0.2940 0.3155 0.8108 0.071 Uiso 1 1 calc R . .
C34 C 0.25366(16) 0.2383(3) 0.7587(3) 0.0485(12) Uani 1 1 d . . .
H34 H 0.2798 0.2124 0.7387 0.058 Uiso 1 1 calc R . .
C35 C 0.20704(16) 0.2153(3) 0.7443(2) 0.0424(11) Uani 1 1 d . . .
H35 H 0.2012 0.1740 0.7137 0.051 Uiso 1 1 calc R . .
C36 C 0.16011(16) 0.2849(2) 0.6090(2) 0.0406(11) Uani 1 1 d . . .
C37 C 0.19451(16) 0.3163(3) 0.5877(2) 0.0440(11) Uani 1 1 d . . .
C38 C 0.23811(16) 0.3486(2) 0.5617(3) 0.0440(11) Uani 1 1 d . . .
C39 C 0.27248(16) 0.3775(2) 0.6118(3) 0.0457(11) Uani 1 1 d . . .
H39 H 0.2672 0.3769 0.6640 0.055 Uiso 1 1 calc R . .
C40 C 0.31435(16) 0.4069(3) 0.5848(3) 0.0495(12) Uani 1 1 d . . .
H40 H 0.3377 0.4261 0.6189 0.059 Uiso 1 1 calc R . .
C41 C 0.32248(18) 0.4087(3) 0.5103(3) 0.0542(13) Uani 1 1 d . . .
H41 H 0.3513 0.4291 0.4927 0.065 Uiso 1 1 calc R . .
C42 C 0.2890(2) 0.3812(3) 0.4608(3) 0.0723(18) Uani 1 1 d . . .
H42 H 0.2944 0.3830 0.4088 0.087 Uiso 1 1 calc R . .
C43 C 0.2469(2) 0.3503(3) 0.4866(3) 0.0650(16) Uani 1 1 d . . .
H43 H 0.2242 0.3303 0.4520 0.078 Uiso 1 1 calc R . .
C44 C 0.09371(15) 0.2312(3) 0.4900(2) 0.0417(11) Uani 1 1 d . . .
C45 C 0.1006(2) 0.2473(3) 0.4265(3) 0.0596(14) Uani 1 1 d . . .
C46 C 0.0881(6) 0.2736(11) 0.3437(8) 0.030(3) Uani 0.33 1 d P . .
C47 C 0.1146(7) 0.2331(12) 0.2925(10) 0.031(5) Uani 0.33 1 d P . .
H47 H 0.1324 0.1916 0.3079 0.037 Uiso 0.33 1 calc PR . .
C48 C 0.1137(7) 0.2555(11) 0.2210(9) 0.039(5) Uani 0.33 1 d P . .
H48 H 0.1360 0.2363 0.1871 0.047 Uiso 0.33 1 calc PR . .
C49 C 0.0766(8) 0.3122(11) 0.1940(9) 0.063(5) Uani 0.33 1 d P . .
H49 H 0.0748 0.3272 0.1433 0.075 Uiso 0.33 1 calc PR . .
C50 C 0.0473(8) 0.3392(12) 0.2440(9) 0.086(6) Uani 0.33 1 d P . .
H50 H 0.0220 0.3705 0.2281 0.103 Uiso 0.33 1 calc PR . .
C51 C 0.0533(9) 0.3216(12) 0.3224(9) 0.093(7) Uani 0.33 1 d P . .
H51 H 0.0334 0.3432 0.3583 0.112 Uiso 0.33 1 calc PR . .
C52 C 0.01086(13) 0.1356(2) 0.4878(2) 0.0317(9) Uani 1 1 d . . .
C53 C 0.03912(13) 0.0747(2) 0.4747(2) 0.0338(9) Uani 1 1 d . . .
H53 H 0.0524 0.0483 0.5158 0.041 Uiso 1 1 calc R . .
C54 C 0.04799(14) 0.0525(2) 0.4031(2) 0.0383(10) Uani 1 1 d . . .
H54 H 0.0676 0.0114 0.3947 0.046 Uiso 1 1 calc R . .
C55 C 0.02793(15) 0.0910(3) 0.3427(2) 0.0426(11) Uani 1 1 d . . .
H55 H 0.0340 0.0761 0.2931 0.051 Uiso 1 1 calc R . .
C56 C -0.00074(15) 0.1508(3) 0.3550(2) 0.0441(11) Uani 1 1 d . . .
H56 H -0.0144 0.1769 0.3139 0.053 Uiso 1 1 calc R . .
C57 C -0.00954(14) 0.1727(2) 0.4273(2) 0.0370(10) Uani 1 1 d . . .
H57 H -0.0296 0.2132 0.4356 0.044 Uiso 1 1 calc R . .
C58 C 0.0170(7) 0.3709(10) 0.4962(10) 0.137(10) Uiso 0.59(3) 1 d P . .
Cl59 Cl -0.01953(12) 0.35339(16) 0.5632(3) 0.161(2) Uani 0.753(8) 1 d P . .
Cl60 Cl -0.0247(3) 0.3823(4) 0.4022(8) 0.122(5) Uani 0.326(10) 1 d P . .
Cl61 Cl 0.0588(5) 0.4331(7) 0.5033(15) 0.195(10) Uani 0.45(2) 1 d P . .
C62 C 0.0281(9) 0.4499(15) 0.7126(15) 0.115(8) Uiso 0.33 1 d P . .
Cl63 Cl 0.1033(2) 0.4403(3) 0.7115(6) 0.224(6) Uani 0.520(10) 1 d P . .
Cl64 Cl 0.0000 0.3680(3) 0.7500 0.156(5) Uani 0.454(11) 2 d SP . .
Cl65 Cl 0.0302(3) 0.5159(4) 0.7809(5) 0.076(4) Uani 0.185(5) 1 d P . .
C66 C 0.1480(12) 0.4619(19) 0.2668(19) 0.136(18) Uiso 0.32(3) 1 d P . .
Cl67 Cl 0.1619(5) 0.5361(9) 0.2106(9) 0.216(10) Uani 0.308(12) 1 d P . .
Cl68 Cl 0.1954(5) 0.430(3) 0.210(2) 0.120(17) Uani 0.154(18) 1 d P . .
Cl69 Cl 0.1934(4) 0.4333(8) 0.3339(10) 0.126(7) Uani 0.177(8) 1 d P . .
Cl1A Cl 0.0043(11) 0.4256(16) 0.4251(10) 0.29(2) Uani 0.248(13) 1 d P . .
Cl2A Cl 0.0675(5) 0.4182(8) 0.5500(11) 0.146(7) Uani 0.264(19) 1 d P . .
Cl3A Cl 0.1849(7) 0.4821(11) 0.1774(8) 0.111(7) Uani 0.278(19) 1 d P . .
Cl4A Cl 0.1739(2) 0.4971(3) 0.3335(3) 0.089(3) Uani 0.343(7) 1 d P . .
Cl5A Cl 0.1041(4) 0.5053(6) 0.3193(6) 0.092(5) Uani 0.176(6) 1 d P . .
C46A C 0.1032(8) 0.2565(12) 0.3450(14) 0.036(6) Uiso 0.33 1 d P . .
C47A C 0.0985(8) 0.3330(12) 0.3245(12) 0.081(6) Uiso 0.33 1 d P . .
H47A H 0.0955 0.3689 0.3621 0.098 Uiso 0.33 1 calc PR . .
C48A C 0.0985(8) 0.3533(12) 0.2472(12) 0.082(6) Uiso 0.33 1 d P . .
H48A H 0.0967 0.4025 0.2317 0.099 Uiso 0.33 1 calc PR . .
C49A C 0.1013(9) 0.2974(16) 0.1971(16) 0.067(7) Uiso 0.33 1 d P . .
H49A H 0.0988 0.3097 0.1457 0.081 Uiso 0.33 1 calc PR . .
C50A C 0.1074(6) 0.2251(11) 0.2142(11) 0.045(5) Uiso 0.33 1 d P . .
H50A H 0.1110 0.1898 0.1763 0.054 Uiso 0.33 1 calc PR . .
C51A C 0.1081(6) 0.2060(10) 0.2890(11) 0.037(5) Uiso 0.33 1 d P . .
H51A H 0.1120 0.1565 0.3021 0.044 Uiso 0.33 1 calc PR . .
C46B C 0.1192(5) 0.2804(8) 0.3612(8) 0.034(3) Uiso 0.33 1 d P . .
C47B C 0.1330(5) 0.3521(7) 0.3569(8) 0.039(3) Uiso 0.33 1 d P . .
H47B H 0.1380 0.3795 0.4012 0.047 Uiso 0.33 1 calc PR . .
C48B C 0.1394(5) 0.3837(9) 0.2884(9) 0.053(4) Uiso 0.33 1 d P . .
H48B H 0.1483 0.4333 0.2855 0.063 Uiso 0.33 1 calc PR . .
C49B C 0.1332(5) 0.3442(8) 0.2250(9) 0.051(4) Uiso 0.33 1 d P . .
H49B H 0.1397 0.3668 0.1787 0.061 Uiso 0.33 1 calc PR . .
C50B C 0.1197(7) 0.2817(12) 0.2239(13) 0.041(6) Uiso 0.33 1 d P . .
H50B H 0.1141 0.2545 0.1795 0.049 Uiso 0.33 1 calc PR . .
C51B C 0.1133(9) 0.2539(11) 0.2968(16) 0.038(7) Uiso 0.33 1 d P . .
H51B H 0.1023 0.2053 0.2970 0.046 Uiso 0.33 1 calc PR . .

loop_
_atom_site_aniso_label
_atom_site_aniso_U_11
_atom_site_aniso_U_22
_atom_site_aniso_U_33
_atom_site_aniso_U_23
_atom_site_aniso_U_13
_atom_site_aniso_U_12
Ni1 0.0267(4) 0.0352(4) 0.0225(4) 0.000 0.0051(3) 0.000
N2 0.0270(16) 0.0393(19) 0.0285(18) -0.0032(16) 0.0054(13) -0.0051(15)
C3 0.030(2) 0.039(2) 0.025(2) -0.0040(18) 0.0026(15) -0.0070(17)
C4 0.0244(18) 0.044(2) 0.026(2) -0.0047(19) 0.0016(15) -0.0044(17)
C5 0.0269(19) 0.049(3) 0.026(2) -0.0090(19) 0.0027(16) -0.0145(18)
C6 0.0305(19) 0.040(2) 0.026(2) -0.0081(19) 0.0041(15) -0.0138(18)
C7 0.032(2) 0.041(2) 0.030(2) -0.0075(19) 0.0071(16) -0.0089(18)
C8 0.032(2) 0.036(2) 0.035(2) -0.0055(19) 0.0115(17) -0.0089(17)
C9 0.038(2) 0.040(2) 0.033(2) -0.002(2) 0.0079(18) -0.0057(18)
C10 0.038(2) 0.042(2) 0.026(2) 0.0005(19) 0.0074(17) -0.0030(18)
C11 0.0301(19) 0.035(2) 0.027(2) 0.0029(19) 0.0065(15) 0.0013(17)
N12 0.0262(16) 0.0386(18) 0.0269(17) -0.0001(16) 0.0034(13) -0.0043(14)
C13 0.029(2) 0.036(2) 0.025(2) 0.0040(18) 0.0037(15) 0.0029(17)
C14 0.0243(19) 0.047(2) 0.023(2) -0.0052(19) 0.0017(15) -0.0078(17)
C15 0.0237(19) 0.049(3) 0.031(2) -0.005(2) 0.0038(16) -0.0062(18)
C16 0.030(2) 0.043(2) 0.023(2) -0.0058(18) -0.0018(16) -0.0039(17)
C17 0.031(2) 0.049(3) 0.028(2) -0.005(2) 0.0005(16) -0.0041(18)
C18 0.046(3) 0.044(3) 0.035(2) -0.001(2) 0.007(2) -0.003(2)
C19 0.056(3) 0.043(3) 0.036(3) 0.004(2) -0.010(2) 0.002(2)
C20 0.036(2) 0.054(3) 0.054(3) 0.006(3) -0.012(2) -0.002(2)
C21 0.030(2) 0.046(3) 0.042(3) -0.001(2) -0.0015(18) -0.0075(19)
C22 0.031(2) 0.057(3) 0.027(2) -0.011(2) 0.0062(17) -0.019(2)
C23 0.030(2) 0.069(3) 0.031(2) -0.014(2) 0.0038(18) -0.019(2)
C24 0.021(2) 0.096(4) 0.047(3) -0.037(3) 0.0041(18) -0.013(2)
C25 0.025(3) 0.085(5) 0.164(7) -0.075(5) -0.014(3) 0.006(3)
C26 0.045(4) 0.110(6) 0.208(10) -0.082(6) -0.031(5) 0.021(4)
C27 0.024(3) 0.150(7) 0.154(8) -0.090(7) -0.007(3) 0.001(4)
C28 0.028(2) 0.148(6) 0.057(3) -0.057(4) 0.011(2) -0.032(3)
C29 0.031(2) 0.105(4) 0.039(3) -0.027(3) 0.0068(19) -0.026(3)
C30 0.043(2) 0.049(3) 0.024(2) -0.007(2) 0.0113(17) -0.020(2)
C31 0.044(3) 0.070(3) 0.058(3) -0.024(3) 0.023(2) -0.029(2)
C32 0.051(3) 0.082(4) 0.073(4) -0.039(3) 0.024(3) -0.043(3)
C33 0.039(2) 0.081(4) 0.057(3) -0.018(3) 0.013(2) -0.032(3)
C34 0.038(2) 0.069(3) 0.038(3) 0.000(3) 0.0103(19) -0.010(2)
C35 0.044(2) 0.052(3) 0.031(2) -0.003(2) 0.0069(19) -0.014(2)
C36 0.048(3) 0.046(3) 0.029(2) -0.003(2) 0.0114(19) -0.010(2)
C37 0.052(3) 0.047(3) 0.034(2) -0.005(2) 0.013(2) -0.012(2)
C38 0.049(3) 0.044(3) 0.040(3) -0.003(2) 0.015(2) -0.010(2)
C39 0.041(2) 0.049(3) 0.047(3) 0.009(2) 0.005(2) -0.006(2)
C40 0.037(2) 0.049(3) 0.062(3) 0.012(3) 0.004(2) -0.005(2)
C41 0.049(3) 0.047(3) 0.068(4) 0.001(3) 0.024(3) -0.012(2)
C42 0.093(4) 0.075(4) 0.051(3) -0.009(3) 0.040(3) -0.029(3)
C43 0.084(4) 0.071(4) 0.042(3) -0.015(3) 0.022(3) -0.043(3)
C44 0.042(2) 0.048(3) 0.036(2) 0.000(2) 0.0109(19) -0.007(2)
C45 0.078(4) 0.056(3) 0.046(3) 0.003(3) 0.025(3) -0.010(3)
C46 0.031(8) 0.046(10) 0.014(6) 0.013(6) -0.001(6) -0.009(8)
C47 0.062(12) 0.011(10) 0.018(8) -0.012(8) -0.009(6) 0.001(9)
C48 0.071(12) 0.017(9) 0.032(9) -0.001(9) 0.027(7) -0.006(10)
C49 0.091(15) 0.072(13) 0.024(8) 0.025(8) -0.006(9) -0.026(12)
C50 0.121(18) 0.101(15) 0.036(10) 0.020(10) 0.001(10) 0.005(13)
C51 0.15(2) 0.102(16) 0.028(9) 0.023(10) -0.003(10) 0.018(15)
C52 0.0267(19) 0.043(2) 0.026(2) 0.0017(19) 0.0059(15) -0.0030(17)
C53 0.0251(19) 0.044(2) 0.033(2) 0.004(2) 0.0056(16) 0.0004(17)
C54 0.035(2) 0.044(3) 0.036(2) -0.002(2) 0.0112(18) 0.0025(19)
C55 0.044(2) 0.057(3) 0.028(2) -0.003(2) 0.0116(19) 0.001(2)
C56 0.043(3) 0.061(3) 0.028(2) 0.006(2) 0.0056(19) 0.003(2)
C57 0.033(2) 0.047(3) 0.032(2) 0.004(2) 0.0079(17) 0.0062(18)
Cl59 0.095(2) 0.084(2) 0.304(6) 0.017(3) 0.015(3) 0.0266(16)
Cl60 0.084(5) 0.080(5) 0.205(12) 0.044(5) 0.027(5) 0.009(3)
Cl61 0.114(7) 0.128(7) 0.35(2) -0.140(10) 0.124(10) -0.060(5)
Cl63 0.156(6) 0.085(4) 0.437(15) -0.021(5) 0.114(7) 0.023(3)
Cl64 0.248(12) 0.052(4) 0.167(9) 0.000 -0.013(7) 0.000
Cl65 0.084(6) 0.058(5) 0.087(7) -0.017(4) 0.016(5) -0.008(4)
Cl67 0.200(14) 0.227(17) 0.226(15) -0.055(12) 0.091(11) -0.097(11)
Cl68 0.061(8) 0.16(3) 0.14(2) -0.10(2) -0.008(8) -0.011(9)
Cl69 0.066(7) 0.102(11) 0.209(17) -0.008(9) 0.006(8) -0.008(6)
Cl1A 0.40(3) 0.31(3) 0.158(13) -0.147(16) -0.197(17) 0.24(3)
Cl2A 0.130(10) 0.093(7) 0.208(14) 0.029(9) -0.098(13) -0.030(6)
Cl3A 0.131(10) 0.103(12) 0.100(7) -0.051(7) 0.026(6) -0.059(9)
Cl4A 0.131(5) 0.075(4) 0.058(3) -0.018(2) -0.020(3) -0.016(3)
Cl5A 0.075(7) 0.109(9) 0.090(8) -0.028(6) -0.006(5) 0.003(5)

loop_
_atom_type_symbol
_atom_type_description
_atom_type_scat_dispersion_real
_atom_type_scat_dispersion_imag
_atom_type_scat_source
C C 0.0033 0.0016 'International Tables Vol C Tables 4.2.6.8 and 6.1.1.4'
H H 0.0000 0.0000 'International Tables Vol C Tables 4.2.6.8 and 6.1.1.4'
N N 0.0061 0.0033 'International Tables Vol C Tables 4.2.6.8 and 6.1.1.4'
Ni Ni 0.3393 1.1124 'International Tables Vol C Tables 4.2.6.8 and 6.1.1.4'
Cl Cl 0.1484 0.1585 'International Tables Vol C Tables 4.2.6.8 and 6.1.1.4'

loop_
_geom_angle_atom_site_label_1
_geom_angle_atom_site_label_2
_geom_angle_atom_site_label_3
_geom_angle
_geom_angle_site_symmetry_1
_geom_angle_site_symmetry_3
_geom_angle_publ_flag
N12 Ni1 N12 174.4(2) 2_556 . ?
N12 Ni1 N2 90.18(13) 2_556 2_556 ?
N12 Ni1 N2 90.08(13) . 2_556 ?
N12 Ni1 N2 90.08(13) 2_556 . ?
N12 Ni1 N2 90.18(13) . . ?
N2 Ni1 N2 174.6(2) 2_556 . ?
C6 N2 C3 106.8(3) . . ?
C6 N2 Ni1 126.9(3) . . ?
C3 N2 Ni1 125.1(2) . . ?
N2 C3 C13 123.6(4) . 2_556 ?
N2 C3 C4 109.5(3) . . ?
C13 C3 C4 125.9(4) 2_556 . ?
C5 C4 C14 124.3(4) . . ?
C5 C4 C3 106.1(3) . . ?
C14 C4 C3 129.5(3) . . ?
C4 C5 C22 122.0(4) . . ?
C4 C5 C6 107.5(3) . . ?
C22 C5 C6 130.1(3) . . ?
N2 C6 C7 124.7(4) . . ?
N2 C6 C5 109.7(3) . . ?
C7 C6 C5 125.5(4) . . ?
C8 C7 C6 120.9(4) . . ?
C8 C7 C30 121.8(3) . . ?
C6 C7 C30 117.2(4) . . ?
C7 C8 N12 123.7(3) . . ?
C7 C8 C9 125.8(4) . . ?
N12 C8 C9 109.4(4) . . ?
C10 C9 C36 122.9(4) . . ?
C10 C9 C8 106.4(3) . . ?
C36 C9 C8 130.6(4) . . ?
C9 C10 C44 124.0(4) . . ?
C9 C10 C11 106.7(3) . . ?
C44 C10 C11 128.6(4) . . ?
N12 C11 C13 124.3(3) . . ?
N12 C11 C10 110.6(3) . . ?
C13 C11 C10 125.0(4) . . ?
C11 N12 C8 106.4(3) . . ?
C11 N12 Ni1 127.3(2) . . ?
C8 N12 Ni1 124.9(3) . . ?
C3 C13 C11 120.4(4) 2_556 . ?
C3 C13 C52 121.7(4) 2_556 . ?
C11 C13 C52 117.6(3) . . ?
C15 C14 C4 172.9(4) . . ?
C14 C15 C16 178.4(4) . . ?
C17 C16 C21 119.1(4) . . ?
C17 C16 C15 121.6(4) . . ?
C21 C16 C15 119.3(4) . . ?
C18 C17 C16 120.2(4) . . ?
C17 C18 C19 120.5(4) . . ?
C20 C19 C18 120.0(4) . . ?
C19 C20 C21 120.4(4) . . ?
C20 C21 C16 119.6(4) . . ?
C23 C22 C5 172.3(5) . . ?
C22 C23 C24 177.7(5) . . ?
C25 C24 C29 119.1(5) . . ?
C25 C24 C23 119.8(4) . . ?
C29 C24 C23 121.1(5) . . ?
C26 C25 C24 120.0(6) . . ?
C25 C26 C27 120.2(8) . . ?
C28 C27 C26 120.0(6) . . ?
C27 C28 C29 120.6(6) . . ?
C28 C29 C24 120.1(6) . . ?
C31 C30 C35 118.6(4) . . ?
C31 C30 C7 119.5(4) . . ?
C35 C30 C7 121.9(4) . . ?
C30 C31 C32 121.1(5) . . ?
C33 C32 C31 119.3(5) . . ?
C32 C33 C34 120.8(4) . . ?
C33 C34 C35 119.8(4) . . ?
C34 C35 C30 120.4(4) . . ?
C37 C36 C9 171.9(5) . . ?
C36 C37 C38 175.3(5) . . ?
C43 C38 C39 118.7(4) . . ?
C43 C38 C37 120.1(4) . . ?
C39 C38 C37 121.2(4) . . ?
C40 C39 C38 119.5(5) . . ?
C41 C40 C39 121.2(5) . . ?
C40 C41 C42 119.8(4) . . ?
C41 C42 C43 120.2(5) . . ?
C38 C43 C42 120.6(5) . . ?
C45 C44 C10 174.0(5) . . ?
C44 C45 C46B 162.9(8) . . ?
C44 C45 C46A 169.8(11) . . ?
C46B C45 C46A 27.3(9) . . ?
C44 C45 C46 157.8(8) . . ?
C46B C45 C46 35.0(8) . . ?
C46A C45 C46 19.3(8) . . ?
C51 C46 C47 123.1(15) . . ?
C51 C46 C45 126.6(15) . . ?
C47 C46 C45 109.9(14) . . ?
C48 C47 C46 117.4(18) . . ?
C47 C48 C49 120.2(15) . . ?
C50 C49 C48 117.7(14) . . ?
C49 C50 C51 121(2) . . ?
C46 C51 C50 118.8(19) . . ?
C57 C52 C53 119.1(4) . . ?
C57 C52 C13 122.1(4) . . ?
C53 C52 C13 118.8(4) . . ?
C54 C53 C52 120.9(4) . . ?
C53 C54 C55 119.4(4) . . ?
C56 C55 C54 120.2(4) . . ?
C57 C56 C55 119.9(4) . . ?
C56 C57 C52 120.4(4) . . ?
Cl59 C58 Cl61 122.7(13) . . ?
Cl59 C58 Cl60 106.0(10) . . ?
Cl61 C58 Cl60 112.4(15) . . ?
Cl65 C62 Cl64 109.1(14) . . ?
Cl65 C62 Cl65 63.2(10) . 2_556 ?
Cl64 C62 Cl65 97.0(12) . 2_556 ?
Cl65 C62 Cl63 93.0(12) . . ?
Cl64 C62 Cl63 111.6(13) . . ?
Cl65 C62 Cl63 147.9(15) 2_556 . ?
Cl67 Cl63 C62 160.3(9) 6_566 . ?
Cl67 Cl63 Cl5A 84.5(7) 6_566 6_566 ?
C62 Cl63 Cl5A 86.4(8) . 6_566 ?
C62 Cl64 C62 69.3(16) 2_556 . ?
C62 Cl65 Cl65 66.1(10) . 2_556 ?
C62 Cl65 C62 66.9(15) . 2_556 ?
Cl65 Cl65 C62 50.8(8) 2_556 2_556 ?
C62 Cl65 Cl5A 96.3(10) . 6_566 ?
Cl65 Cl65 Cl5A 161.7(7) 2_556 6_566 ?
C62 Cl65 Cl5A 128.4(9) 2_556 6_566 ?
Cl67 C66 Cl68 76(2) . . ?
Cl67 C66 Cl69 117(2) . . ?
Cl68 C66 Cl69 76.6(19) . . ?
Cl63 Cl67 C66 88.1(12) 6_565 . ?
Cl63 Cl5A Cl65 79.5(5) 6_565 6_565 ?
C51A C46A C47A 119(2) . . ?
C51A C46A C45 130.7(18) . . ?
C47A C46A C45 110.7(18) . . ?
C48A C47A C46A 120(2) . . ?
C49A C48A C47A 116(2) . . ?
C48A C49A C50A 126(3) . . ?
C49A C50A C51A 117(2) . . ?
C46A C51A C50A 122.3(19) . . ?
C51B C46B C47B 110.4(16) . . ?
C51B C46B C45 122.9(16) . . ?
C47B C46B C45 124.3(12) . . ?
C48B C47B C46B 120.1(14) . . ?
C49B C48B C47B 120.1(15) . . ?
C50B C49B C48B 123.8(19) . . ?
C49B C50B C51B 112(2) . . ?
C46B C51B C50B 133(2) . . ?

loop_
_geom_bond_atom_site_label_1
_geom_bond_atom_site_label_2
_geom_bond_distance
_geom_bond_site_symmetry_2
_geom_bond_publ_flag
Ni1 N12 1.916(3) 2_556 ?
Ni1 N12 1.916(3) . ?
Ni1 N2 1.920(3) 2_556 ?
Ni1 N2 1.920(3) . ?
N2 C6 1.378(5) . ?
N2 C3 1.386(5) . ?
C3 C13 1.394(5) 2_556 ?
C3 C4 1.457(5) . ?
C4 C5 1.378(5) . ?
C4 C14 1.408(6) . ?
C5 C22 1.440(6) . ?
C5 C6 1.445(6) . ?
C6 C7 1.399(5) . ?
C7 C8 1.385(6) . ?
C7 C30 1.487(5) . ?
C8 N12 1.395(5) . ?
C8 C9 1.449(5) . ?
C9 C10 1.388(6) . ?
C9 C36 1.423(6) . ?
C10 C44 1.422(6) . ?
C10 C11 1.440(5) . ?
C11 N12 1.368(5) . ?
C11 C13 1.410(5) . ?
C13 C3 1.394(5) 2_556 ?
C13 C52 1.488(5) . ?
C14 C15 1.207(6) . ?
C15 C16 1.433(6) . ?
C16 C17 1.397(5) . ?
C16 C21 1.403(5) . ?
C17 C18 1.377(6) . ?
C18 C19 1.385(6) . ?
C19 C20 1.375(6) . ?
C20 C21 1.393(6) . ?
C22 C23 1.186(6) . ?
C23 C24 1.446(6) . ?
C24 C25 1.387(9) . ?
C24 C29 1.400(7) . ?
C25 C26 1.381(8) . ?
C26 C27 1.397(10) . ?
C27 C28 1.353(11) . ?
C28 C29 1.386(8) . ?
C30 C31 1.388(6) . ?
C30 C35 1.394(6) . ?
C31 C32 1.392(6) . ?
C32 C33 1.369(7) . ?
C33 C34 1.383(7) . ?
C34 C35 1.386(6) . ?
C36 C37 1.193(6) . ?
C37 C38 1.444(6) . ?
C38 C43 1.374(6) . ?
C38 C39 1.401(7) . ?
C39 C40 1.389(6) . ?
C40 C41 1.361(7) . ?
C41 C42 1.367(8) . ?
C42 C43 1.397(7) . ?
C44 C45 1.197(6) . ?
C45 C46B 1.429(14) . ?
C45 C46A 1.47(2) . ?
C45 C46 1.590(15) . ?
C46 C51 1.36(3) . ?
C46 C47 1.41(3) . ?
C47 C48 1.35(3) . ?
C48 C49 1.54(3) . ?
C49 C50 1.33(3) . ?
C50 C51 1.45(2) . ?
C52 C57 1.391(6) . ?
C52 C53 1.397(6) . ?
C53 C54 1.377(6) . ?
C54 C55 1.397(6) . ?
C55 C56 1.386(6) . ?
C56 C57 1.385(6) . ?
C58 Cl59 1.629(18) . ?
C58 Cl61 1.642(19) . ?
C58 Cl60 2.03(2) . ?
C62 Cl65 1.73(3) . ?
C62 Cl64 1.84(3) . ?
C62 Cl65 2.04(3) 2_556 ?
C62 Cl63 2.11(3) . ?
Cl63 Cl67 1.692(16) 6_566 ?
Cl63 Cl5A 2.177(15) 6_566 ?
Cl64 C62 1.84(3) 2_556 ?
Cl65 Cl65 1.988(19) 2_556 ?
Cl65 C62 2.04(3) 2_556 ?
Cl65 Cl5A 2.192(14) 6_566 ?
C66 Cl67 1.75(4) . ?
C66 Cl68 1.79(4) . ?
C66 Cl69 1.80(4) . ?
Cl67 Cl63 1.692(16) 6_565 ?
Cl5A Cl63 2.177(15) 6_565 ?
Cl5A Cl65 2.192(14) 6_565 ?
C46A C51A 1.38(3) . ?
C46A C47A 1.46(3) . ?
C47A C48A 1.43(3) . ?
C48A C49A 1.37(3) . ?
C49A C50A 1.38(3) . ?
C50A C51A 1.38(3) . ?
C46B C51B 1.26(3) . ?
C46B C47B 1.38(2) . ?
C47B C48B 1.376(19) . ?
C48B C49B 1.36(2) . ?
C49B C50B 1.21(2) . ?
C50B C51B 1.42(4) . ?
